data_2009299
loop_
_publ_author_name
'Chen, Hong-Ji'
'Yang, Guang'
'Chen, Xiao-Ming'

_publ_section_title
<i>catena</i>-Poly[[bis(imidazole-<i>N</i>^3^)cadmium(II)]-bis(\m-thiocyanato)-<i>S</i>:<i>N</i>;<i>N</i>:<i>S</i>]
_journal_issue 12
_journal_name_full 'Acta Crystallographica Section C'
_journal_page_first 2012
_journal_page_last 2014
_journal_paper_doi 10.1107/S0108270199011075
_journal_volume 55
_journal_year 1999
_chemical_formula_iupac '[Cd (S C N)2 (C3 H4 N2)2]'
_chemical_formula_moiety 'C8 H8 Cd N6 S2'
_chemical_formula_sum 'C8 H8 Cd N6 S2'
_chemical_formula_weight 364.72
_chemical_name_systematic
;
 Poly[bis(imidazole)bis(thiocyanato)cadmium(II)]
;
_space_group_IT_number 14
_symmetry_cell_setting monoclinic
_symmetry_space_group_name_Hall '-P 2yn'
_symmetry_space_group_name_H-M 'P 1 21/n 1'
_audit_creation_method SHELXL-97
_cell_angle_alpha 90.00
_cell_angle_beta 102.370(10)
_cell_angle_gamma 90.00
_cell_formula_units_Z 2
_cell_length_a 7.804(4)
_cell_length_b 5.765(2)
_cell_length_c 14.164(9)
_cell_measurement_reflns_used 25
_cell_measurement_temperature 293(2)
_cell_measurement_theta_max 14
_cell_measurement_theta_min 7
_cell_volume 622.4(6)
_computing_cell_refinement SHELXTL-Plus
_computing_data_collection 'SHELXTL-Plus (Sheldrick, 1990a)'
_computing_data_reduction SHELXTL-Plus
_computing_molecular_graphics 'ORTEPII (Johnson, 1976) in SHELXTL-Plus'
_computing_publication_material SHELXL97
_computing_structure_refinement 'SHELXL97 (Sheldrick, 1997)'
_computing_structure_solution 'SHELXS90 (Sheldrick, 1990b)'
_diffrn_ambient_temperature 293(2)
_diffrn_measured_fraction_theta_full 0.898
_diffrn_measured_fraction_theta_max 0.898
_diffrn_measurement_device_type 'Siemens R3m'
_diffrn_measurement_method \w
_diffrn_radiation_monochromator graphite
_diffrn_radiation_source 'fine-focus sealed tube'
_diffrn_radiation_type MoK\a
_diffrn_radiation_wavelength 0.71073
_diffrn_reflns_av_R_equivalents 0.015
_diffrn_reflns_av_sigmaI/netI 0.0153
_diffrn_reflns_limit_h_max 9
_diffrn_reflns_limit_h_min 0
_diffrn_reflns_limit_k_max 7
_diffrn_reflns_limit_k_min 0
_diffrn_reflns_limit_l_max 17
_diffrn_reflns_limit_l_min -17
_diffrn_reflns_number 1302
_diffrn_reflns_theta_full 26.00
_diffrn_reflns_theta_max 26
_diffrn_reflns_theta_min 4.43
_diffrn_standards_decay_% none
_diffrn_standards_interval_count 200
_diffrn_standards_number 2
_exptl_absorpt_coefficient_mu 2.075
_exptl_absorpt_correction_T_max 0.494
_exptl_absorpt_correction_T_min 0.372
_exptl_absorpt_correction_type 'semi-empirical based on \y scan (Kopfman & Huber, 1968)'
_exptl_crystal_colour colourless
_exptl_crystal_density_diffrn 1.946
_exptl_crystal_density_method 'not measured'
_exptl_crystal_description polyhedral
_exptl_crystal_F_000 356
_exptl_crystal_size_max 0.60
_exptl_crystal_size_mid 0.40
_exptl_crystal_size_min 0.34
_refine_diff_density_max 0.289
_refine_diff_density_min -0.392
_refine_ls_extinction_method none
_refine_ls_goodness_of_fit_ref 1.114
_refine_ls_hydrogen_treatment constr
_refine_ls_matrix_type full
_refine_ls_number_parameters 79
_refine_ls_number_reflns 1212
_refine_ls_number_restraints 0
_refine_ls_restrained_S_all 1.114
_refine_ls_R_factor_all 0.027
_refine_ls_R_factor_gt 0.023
_refine_ls_shift/su_max <0.001
_refine_ls_shift/su_mean 0.000
_refine_ls_structure_factor_coef Fsqd
_refine_ls_weighting_details 'w = 1/[\s^2^(Fo^2^)+(0.0317P)^2^+0.3616P] where P = (Fo^2^+2Fc^2^)/3'
_refine_ls_weighting_scheme calc
_refine_ls_wR_factor_ref 0.059
_reflns_number_gt 1095
_reflns_number_total 1212
_reflns_threshold_expression I>2\s(I)
_cod_data_source_file ob1018.cif
_cod_data_source_block cdimt
_cod_depositor_comments
;
The following automatic conversions were performed:
'_geom_bond_publ_flag' value 'YES' changed to 'yes' according to
'/home/saulius/struct/CIF-dictionaries/cif_core.dic' dictionary named
'cif_core.dic' version 2.4.1 from 2010-06-29 (9 times).

Automatic conversion script
Id: cif_fix_enum 1527 2010-12-29 10:47:43Z saulius 

The following automatic conversions were performed:

'_geom_bond_publ_flag' value 'YES' changed to 'yes' according to
/home/saulius/struct/CIF-dictionaries/cif_core.dic dictionary named
'cif_core.dic' version 2.4.1 from 2010-06-29 (9
times).

'_geom_angle_publ_flag' value 'YES' changed to 'yes'
according to /home/saulius/struct/CIF-dictionaries/cif_core.dic
dictionary named 'cif_core.dic' version 2.4.1 from 2010-06-29 (13
times).

Automatic conversion script
Id: cif_fix_values 1715 2011-07-08 13:25:40Z adriana 

The following automatic conversions were performed:

'_refine_ls_weighting_scheme' value 'calc w =
1/[\s^2^(Fo^2^)+(0.0317P)^2^+0.3616P] where P = (Fo^2^+2Fc^2^)/3' was
changed to 'calc'. New tag '_refine_ls_weighting_details' was
created. The value of the new tag was set to 'w =
1/[\s^2^(Fo^2^)+(0.0317P)^2^+0.3616P] where P = (Fo^2^+2Fc^2^)/3'.

Automatic conversion script
Id: cif_fix_values 3143 2015-03-26 13:38:13Z robertas 
;
_cod_original_sg_symbol_H-M 'P 21/n'
_cod_database_code 2009299
_cod_database_fobs_code 2009299

loop_
_symmetry_equiv_pos_as_xyz
'x, y, z'
'-x+1/2, y+1/2, -z+1/2'
'-x, -y, -z'
'x-1/2, -y-1/2, z-1/2'

loop_
_atom_site_label
_atom_site_fract_x
_atom_site_fract_y
_atom_site_fract_z
_atom_site_U_iso_or_equiv
_atom_site_adp_type
_atom_site_calc_flag
_atom_site_refinement_flags
_atom_site_occupancy
_atom_site_disorder_assembly
_atom_site_disorder_group
_atom_site_type_symbol
Cd1 0.0000 0.0000 0.0000 0.03083(12) Uani d S 1 . . Cd
S1 0.18919(10) 0.25508(13) 0.16151(5) 0.03459(17) Uani d . 1 . . S
C4 0.1766(4) 0.5038(5) 0.10238(19) 0.0293(6) Uani d . 1 . . C
N3 0.1650(3) 0.6778(4) 0.06198(18) 0.0377(6) Uani d . 1 . . N
N1 0.2078(3) 0.0898(5) -0.08470(16) 0.0334(5) Uani d . 1 . . N
N2 0.4424(3) 0.0648(6) -0.1437(2) 0.0476(7) Uani d . 1 . . N
H2A 0.5405 0.0069 -0.1585 0.080 Uiso d R 1 . . H
C1 0.3410(4) -0.0436(6) -0.0934(2) 0.0415(7) Uani d . 1 . . C
H1A 0.3617 -0.1967 -0.0668 0.080 Uiso d R 1 . . H
C2 0.3743(5) 0.2762(7) -0.1690(2) 0.0517(8) Uani d . 1 . . C
H2B 0.4197 0.3918 -0.2058 0.080 Uiso d R 1 . . H
C3 0.2290(4) 0.2917(6) -0.1327(2) 0.0467(8) Uani d . 1 . . C
H3A 0.1523 0.4236 -0.1387 0.080 Uiso d R 1 . . H

loop_
_atom_site_aniso_label
_atom_site_aniso_U_11
_atom_site_aniso_U_22
_atom_site_aniso_U_33
_atom_site_aniso_U_12
_atom_site_aniso_U_13
_atom_site_aniso_U_23
Cd1 0.03078(17) 0.02596(17) 0.03913(18) 0.00209(12) 0.01504(12) 0.00667(11)
S1 0.0404(4) 0.0296(3) 0.0346(3) 0.0047(3) 0.0097(3) 0.0054(3)
C4 0.0268(12) 0.0305(15) 0.0301(12) 0.0006(11) 0.0051(10) -0.0074(12)
N3 0.0395(14) 0.0264(13) 0.0459(14) 0.0028(10) 0.0061(11) 0.0062(11)
N1 0.0315(12) 0.0359(12) 0.0356(12) -0.0002(11) 0.0136(10) 0.0016(10)
N2 0.0314(13) 0.0680(19) 0.0473(15) 0.0048(13) 0.0169(11) -0.0047(14)
C1 0.0360(16) 0.0478(19) 0.0412(16) 0.0041(14) 0.0096(13) -0.0029(13)
C2 0.0466(18) 0.063(2) 0.0514(18) -0.0044(18) 0.0243(15) 0.0108(17)
C3 0.0482(18) 0.0445(19) 0.0538(18) 0.0063(15) 0.0251(15) 0.0133(15)

loop_
_atom_type_symbol
_atom_type_description
_atom_type_scat_dispersion_real
_atom_type_scat_dispersion_imag
_atom_type_scat_source
C C 0.0033 0.0016 'International Tables Vol C Tables 4.2.6.8 and 6.1.1.4'
H H 0.0000 0.0000 'International Tables Vol C Tables 4.2.6.8 and 6.1.1.4'
N N 0.0061 0.0033 'International Tables Vol C Tables 4.2.6.8 and 6.1.1.4'
S S 0.1246 0.1234 'International Tables Vol C Tables 4.2.6.8 and 6.1.1.4'
Cd Cd -0.8075 1.2024 'International Tables Vol C Tables 4.2.6.8 and 6.1.1.4'

loop_
_geom_angle_atom_site_label_1
_geom_angle_atom_site_label_2
_geom_angle_atom_site_label_3
_geom_angle_site_symmetry_1
_geom_angle_site_symmetry_3
_geom_angle
_geom_angle_publ_flag
N1 Cd1 N1 3 . 180.0 ?
N1 Cd1 N3 3 3_565 88.93(9) ?
N1 Cd1 N3 . 3_565 91.07(9) ?
N1 Cd1 N3 3 1_545 91.07(9) ?
N1 Cd1 N3 . 1_545 88.93(9) yes
N3 Cd1 N3 3_565 1_545 180.0 ?
N1 Cd1 S1 3 3 90.04(7) ?
N1 Cd1 S1 . 3 89.96(7) ?
N3 Cd1 S1 3_565 3 87.67(7) ?
N3 Cd1 S1 1_545 3 92.33(7) ?
N1 Cd1 S1 3 . 89.96(7) ?
N1 Cd1 S1 . . 90.04(7) yes
N3 Cd1 S1 3_565 . 92.33(7) ?
N3 Cd1 S1 1_545 . 87.67(7) yes
S1 Cd1 S1 3 . 180.0 ?
C4 S1 Cd1 . . 94.39(10) yes
N3 C4 S1 . . 178.6(3) yes
C4 N3 Cd1 . 1_565 149.9(2) yes
C1 N1 C3 . . 105.4(3) yes
C1 N1 Cd1 . . 125.6(2) yes
C3 N1 Cd1 . . 128.9(2) yes
C1 N2 C2 . . 108.7(3) yes
N1 C1 N2 . . 110.3(3) yes
C3 C2 N2 . . 106.0(3) yes
C2 C3 N1 . . 109.5(3) yes

loop_
_geom_bond_atom_site_label_1
_geom_bond_atom_site_label_2
_geom_bond_site_symmetry_2
_geom_bond_distance
_geom_bond_publ_flag
Cd1 N1 3 2.274(2) ?
Cd1 N1 . 2.274(2) yes
Cd1 N3 3_565 2.322(2) no
Cd1 N3 1_545 2.322(2) yes
Cd1 S1 3 2.8510(13) ?
Cd1 S1 . 2.8510(13) yes
S1 C4 . 1.653(3) yes
C4 N3 . 1.149(3) yes
N3 Cd1 1_565 2.322(2) ?
N1 C1 . 1.320(4) yes
N1 C3 . 1.375(4) yes
N2 C1 . 1.329(4) yes
N2 C2 . 1.347(5) yes
C2 C3 . 1.344(5) yes

loop_
_geom_hbond_atom_site_label_D
_geom_hbond_atom_site_label_H
_geom_hbond_atom_site_label_A
_geom_hbond_site_symmetry_A
_geom_hbond_distance_DH
_geom_hbond_distance_HA
_geom_hbond_distance_DA
_geom_hbond_angle_DHA
N2 H2A S1 3_655 0.90 2.60 3.470(3) 162
